data_7119370
loop_
_publ_author_name
'Pulukkody, Randara'
'Chupik, Rachel B.'
'Montalvo, Steven K.'
'Khan, Sarosh'
'Bhuvanesh, Nattamai'
'Lim, Soon-Mi'
'Darensbourg, Marcetta Y.'

_publ_section_title
;
 Toward biocompatible dinitrosyl iron complexes: sugar-appended thiolates.
;
_journal_issue 6
_journal_name_full 'Chemical communications (Cambridge, England)'
_journal_page_first 1180
_journal_page_last 1183
_journal_paper_doi 10.1039/c6cc08659d
_journal_volume 53
_journal_year 2017
_chemical_absolute_configuration ad
_chemical_formula_sum 'C35 H43 Fe N4 O11 S'
_chemical_formula_weight 783.64
_chemical_name_systematic
; 
 ? 
;
_space_group_crystal_system orthorhombic
_space_group_IT_number 19
_space_group_name_Hall 'P 2ac 2ab'
_space_group_name_H-M_alt 'P 21 21 21'
_symmetry_space_group_name_Hall 'P 2ac 2ab'
_symmetry_space_group_name_H-M 'P 21 21 21'
_atom_sites_solution_hydrogens geom
_audit_creation_method SHELXL-2013
_audit_update_record
;
2016-10-26 deposited with the CCDC.
2016-12-09 downloaded from the CCDC.
;
_cell_angle_alpha 90
_cell_angle_beta 90
_cell_angle_gamma 90
_cell_formula_units_Z 4
_cell_length_a 9.0301(13)
_cell_length_b 16.641(2)
_cell_length_c 25.460(4)
_cell_measurement_reflns_used 9351
_cell_measurement_temperature 110(2)
_cell_measurement_theta_max 35.51
_cell_measurement_theta_min 2.57
_cell_volume 3825.9(9)
_computing_cell_refinement
; 
  APEX-II(BRUKER-NONIUS, 2003) 
;
_computing_data_collection 'APEX-II (BRUKER-NONIUS, 2003)'
_computing_data_reduction APEX-II
_computing_molecular_graphics Olex2
_computing_publication_material 'Bruker SHELXTL'
_computing_structure_refinement 'SHELXL-2013 (Sheldrick, 2013)'
_computing_structure_solution 'Bruker SHELXTL'
_diffrn_ambient_temperature 110(2)
_diffrn_measured_fraction_theta_full 1.000
_diffrn_measured_fraction_theta_max 1.000
_diffrn_measurement_device_type 'APEX II'
_diffrn_measurement_method 'omega scans'
_diffrn_radiation_type MoK\a
_diffrn_radiation_wavelength 0.71073
_diffrn_reflns_av_R_equivalents 0.0666
_diffrn_reflns_av_unetI/netI 0.0326
_diffrn_reflns_Laue_measured_fraction_full 1.000
_diffrn_reflns_Laue_measured_fraction_max 1.000
_diffrn_reflns_limit_h_max 14
_diffrn_reflns_limit_h_min -14
_diffrn_reflns_limit_k_max 26
_diffrn_reflns_limit_k_min -26
_diffrn_reflns_limit_l_max 41
_diffrn_reflns_limit_l_min -41
_diffrn_reflns_number 196391
_diffrn_reflns_point_group_measured_fraction_full 1.000
_diffrn_reflns_point_group_measured_fraction_max 1.000
_diffrn_reflns_theta_full 25.242
_diffrn_reflns_theta_max 34.998
_diffrn_reflns_theta_min 1.462
_exptl_absorpt_coefficient_mu 0.511
_exptl_absorpt_correction_type multi-scan
_exptl_absorpt_process_details 'SADABS; (Sheldrick, 2006)'
_exptl_crystal_colour brown
_exptl_crystal_density_diffrn 1.360
_exptl_crystal_description block
_exptl_crystal_F_000 1644
_exptl_crystal_size_max 0.560
_exptl_crystal_size_mid 0.530
_exptl_crystal_size_min 0.250
_exptl_transmission_factor_max 0.3571
_exptl_transmission_factor_min 0.0812
_refine_diff_density_max 0.437
_refine_diff_density_min -0.229
_refine_diff_density_rms 0.065
_refine_ls_abs_structure_details
; 
 Flack x determined using 6543 quotients [(I+)-(I-)]/[(I+)+(I-)] 
 (Parsons and Flack (2004), Acta Cryst. A60, s61). 
;
_refine_ls_abs_structure_Flack 0.021(3)
_refine_ls_extinction_method none
_refine_ls_goodness_of_fit_ref 1.073
_refine_ls_hydrogen_treatment constr
_refine_ls_matrix_type full
_refine_ls_number_parameters 486
_refine_ls_number_reflns 16862
_refine_ls_number_restraints 2
_refine_ls_restrained_S_all 1.074
_refine_ls_R_factor_all 0.0414
_refine_ls_R_factor_gt 0.0354
_refine_ls_shift/su_max 0.003
_refine_ls_shift/su_mean 0.000
_refine_ls_structure_factor_coef Fsqd
_refine_ls_weighting_details 'w=1/[\s^2^(Fo^2^)+(0.0519P)^2^+0.4042P] where P=(Fo^2^+2Fc^2^)/3'
_refine_ls_weighting_scheme calc
_refine_ls_wR_factor_gt 0.0898
_refine_ls_wR_factor_ref 0.0949
_reflns_Friedel_coverage 0.826
_reflns_Friedel_fraction_full 1.000
_reflns_Friedel_fraction_max 1.000
_reflns_number_gt 15383
_reflns_number_total 16862
_reflns_threshold_expression 'I > 2\s(I)'
_cod_data_source_file c6cc08659d2.cif
_cod_data_source_block glu
_cod_depositor_comments 'Adding full bibliography for 7119370.cif.'
_cod_original_cell_volume 3826.0(9)
_cod_database_code 7119370
_shelx_space_group_comment
; 
The symmetry employed for this shelxl refinement is uniquely defined 
by the following loop, which should always be used as a source of 
symmetry information in preference to the above space-group names. 
They are only intended as comments. 
;
_shelx_estimated_absorpt_t_min 0.763
_shelx_estimated_absorpt_t_max 0.883
_shelxl_version_number 2013-4

loop_
_space_group_symop_operation_xyz
'x, y, z'
'-x+1/2, -y, z+1/2'
'-x, y+1/2, -z+1/2'
'x+1/2, -y+1/2, -z'

loop_
_atom_site_label
_atom_site_type_symbol
_atom_site_fract_x
_atom_site_fract_y
_atom_site_fract_z
_atom_site_U_iso_or_equiv
_atom_site_adp_type
_atom_site_occupancy
_atom_site_site_symmetry_order
_atom_site_calc_flag
_atom_site_refinement_flags_posn
_atom_site_refinement_flags_adp
_atom_site_refinement_flags_occupancy
_atom_site_disorder_assembly
_atom_site_disorder_group
Fe1 Fe 0.32795(3) 0.26963(2) 0.71460(2) 0.02439(5) Uani 1 1 d D . . . .
S1 S 0.13670(4) 0.35412(3) 0.73273(2) 0.02541(7) Uani 1 1 d . . . . .
O1 O 0.270(2) 0.1613(11) 0.6337(5) 0.066(2) Uani 0.289(19) 1 d D . P A 1
O2 O 0.3932(2) 0.17219(11) 0.80347(8) 0.0532(5) Uani 1 1 d . . . . .
O3 O 0.11873(13) 0.28527(6) 0.82602(4) 0.02216(19) Uani 1 1 d . . . . .
O4 O 0.01149(18) 0.16215(8) 0.88643(6) 0.0345(3) Uani 1 1 d . . . . .
O5 O 0.1118(3) 0.04347(11) 0.90828(11) 0.0754(8) Uani 1 1 d . . . . .
O6 O 0.08062(16) 0.34626(8) 0.96279(5) 0.0296(2) Uani 1 1 d . . . . .
O7 O -0.1297(3) 0.28529(15) 0.98895(7) 0.0621(6) Uani 1 1 d . . . . .
O8 O -0.06783(14) 0.46966(7) 0.90764(5) 0.0274(2) Uani 1 1 d . . . . .
O9 O 0.0956(2) 0.55241(10) 0.94725(8) 0.0502(4) Uani 1 1 d . . . . .
O10 O 0.07549(13) 0.50147(7) 0.80700(5) 0.0237(2) Uani 1 1 d . . . . .
O11 O -0.16209(15) 0.52824(8) 0.78537(6) 0.0349(3) Uani 1 1 d . . . . .
N1 N 0.296(2) 0.2116(12) 0.6634(7) 0.0385(13) Uani 0.289(19) 1 d D . P A 1
N2 N 0.36885(19) 0.21660(9) 0.76871(7) 0.0320(3) Uani 1 1 d . . . . .
N3 N 0.58129(16) 0.33956(8) 0.64792(5) 0.0246(2) Uani 1 1 d . . . . .
N4 N 0.59373(15) 0.38343(8) 0.72666(5) 0.0250(2) Uani 1 1 d . . . . .
C1 C 0.51530(17) 0.33271(9) 0.69573(6) 0.0225(2) Uani 1 1 d . . . . .
C2 C 0.6959(2) 0.39517(12) 0.64900(7) 0.0341(4) Uani 1 1 d . . . . .
H2 H 0.7567 0.4108 0.6203 0.041 Uiso 1 1 calc R U . . .
C3 C 0.7040(2) 0.42262(13) 0.69864(8) 0.0348(4) Uani 1 1 d . . . . .
H3 H 0.7718 0.4612 0.7119 0.042 Uiso 1 1 calc R U . . .
C4 C 0.54639(17) 0.29170(9) 0.60238(6) 0.0221(2) Uani 1 1 d . . . . .
C5 C 0.4449(2) 0.32082(11) 0.56623(7) 0.0291(3) Uani 1 1 d . . . . .
C6 C 0.4184(2) 0.27478(12) 0.52155(7) 0.0312(3) Uani 1 1 d . . . . .
H6 H 0.3502 0.2940 0.4960 0.037 Uiso 1 1 calc R U . . .
C7 C 0.48851(19) 0.20173(10) 0.51324(6) 0.0259(3) Uani 1 1 d . . . . .
C8 C 0.58772(19) 0.17365(9) 0.55102(6) 0.0239(3) Uani 1 1 d . . . . .
H8 H 0.6345 0.1231 0.5461 0.029 Uiso 1 1 calc R U . . .
C9 C 0.61954(18) 0.21850(9) 0.59594(6) 0.0225(2) Uani 1 1 d . . . . .
C10 C 0.3655(3) 0.39886(14) 0.57549(10) 0.0470(5) Uani 1 1 d . . . . .
H10A H 0.2974 0.3929 0.6052 0.071 Uiso 1 1 calc R U . . .
H10B H 0.3094 0.4135 0.5440 0.071 Uiso 1 1 calc R U . . .
H10C H 0.4378 0.4411 0.5833 0.071 Uiso 1 1 calc R U . . .
C11 C 0.4608(3) 0.15548(13) 0.46349(7) 0.0363(4) Uani 1 1 d . . . . .
H11A H 0.3592 0.1651 0.4515 0.055 Uiso 1 1 calc R U . . .
H11B H 0.4747 0.0980 0.4701 0.055 Uiso 1 1 calc R U . . .
H11C H 0.5305 0.1732 0.4363 0.055 Uiso 1 1 calc R U . . .
C12 C 0.7303(2) 0.18989(12) 0.63591(8) 0.0338(4) Uani 1 1 d . . . . .
H12A H 0.8124 0.2283 0.6380 0.051 Uiso 1 1 calc R U . . .
H12B H 0.7685 0.1371 0.6254 0.051 Uiso 1 1 calc R U . . .
H12C H 0.6823 0.1856 0.6703 0.051 Uiso 1 1 calc R U . . .
C13 C 0.57305(17) 0.39268(9) 0.78245(6) 0.0241(3) Uani 1 1 d . . . . .
C14 C 0.63683(19) 0.33653(10) 0.81597(7) 0.0284(3) Uani 1 1 d . . . . .
C15 C 0.6166(2) 0.34700(12) 0.86968(7) 0.0327(3) Uani 1 1 d . . . . .
H15 H 0.6582 0.3090 0.8933 0.039 Uiso 1 1 calc R U . . .
C16 C 0.5370(2) 0.41187(12) 0.88988(7) 0.0324(4) Uani 1 1 d . . . . .
C17 C 0.4805(2) 0.46835(11) 0.85518(7) 0.0296(3) Uani 1 1 d . . . . .
H17 H 0.4290 0.5136 0.8687 0.036 Uiso 1 1 calc R U . . .
C18 C 0.49741(18) 0.46046(10) 0.80078(6) 0.0249(3) Uani 1 1 d . . . . .
C19 C 0.7288(2) 0.26737(13) 0.79506(9) 0.0376(4) Uani 1 1 d . . . . .
H19A H 0.6656 0.2313 0.7745 0.056 Uiso 1 1 calc R U . . .
H19B H 0.7722 0.2377 0.8245 0.056 Uiso 1 1 calc R U . . .
H19C H 0.8081 0.2884 0.7726 0.056 Uiso 1 1 calc R U . . .
C20 C 0.5128(3) 0.41935(17) 0.94851(8) 0.0473(5) Uani 1 1 d . . . . .
H20A H 0.4379 0.3804 0.9598 0.071 Uiso 1 1 calc R U . . .
H20B H 0.4789 0.4738 0.9568 0.071 Uiso 1 1 calc R U . . .
H20C H 0.6061 0.4087 0.9669 0.071 Uiso 1 1 calc R U . . .
C21 C 0.4357(2) 0.52202(11) 0.76380(8) 0.0336(3) Uani 1 1 d . . . . .
H21A H 0.5170 0.5477 0.7446 0.050 Uiso 1 1 calc R U . . .
H21B H 0.3813 0.5628 0.7838 0.050 Uiso 1 1 calc R U . . .
H21C H 0.3685 0.4959 0.7389 0.050 Uiso 1 1 calc R U . . .
C22 C 0.14880(16) 0.36242(9) 0.80322(6) 0.0209(2) Uani 1 1 d . . . . .
H22 H 0.2511 0.3796 0.8131 0.025 Uiso 1 1 calc R U . . .
C23 C 0.15167(17) 0.28422(9) 0.88066(6) 0.0232(3) Uani 1 1 d . . . . .
H23 H 0.2531 0.3070 0.8858 0.028 Uiso 1 1 calc R U . . .
C24 C 0.04050(18) 0.33893(9) 0.90820(6) 0.0230(3) Uani 1 1 d . . . . .
H24 H -0.0623 0.3173 0.9045 0.028 Uiso 1 1 calc R U . . .
C25 C 0.05101(17) 0.42311(9) 0.88541(6) 0.0221(2) Uani 1 1 d . . . . .
H25 H 0.1480 0.4476 0.8955 0.027 Uiso 1 1 calc R U . . .
C26 C 0.03657(17) 0.42249(9) 0.82579(6) 0.0212(2) Uani 1 1 d . . . . .
H26 H -0.0665 0.4080 0.8150 0.025 Uiso 1 1 calc R U . . .
C27 C 0.1519(2) 0.19815(10) 0.89944(7) 0.0309(3) Uani 1 1 d . . . . .
H27A H 0.2333 0.1681 0.8823 0.037 Uiso 1 1 calc R U . . .
H27B H 0.1676 0.1964 0.9379 0.037 Uiso 1 1 calc R U . . .
C28 C 0.0077(3) 0.08170(12) 0.89095(11) 0.0516(7) Uani 1 1 d . . . . .
C29 C -0.1374(5) 0.04855(18) 0.87268(17) 0.0790(12) Uani 1 1 d . . . . .
H29A H -0.1949 0.0302 0.9031 0.119 Uiso 1 1 calc R U . . .
H29B H -0.1198 0.0032 0.8489 0.119 Uiso 1 1 calc R U . . .
H29C H -0.1927 0.0905 0.8541 0.119 Uiso 1 1 calc R U . . .
C30 C -0.0165(3) 0.31933(13) 0.99911(7) 0.0375(4) Uani 1 1 d . . . . .
C31 C 0.0410(4) 0.33863(18) 1.05296(9) 0.0530(6) Uani 1 1 d . . . . .
H31A H 0.1476 0.3278 1.0543 0.079 Uiso 1 1 calc R U . . .
H31B H -0.0100 0.3052 1.0790 0.079 Uiso 1 1 calc R U . . .
H31C H 0.0229 0.3955 1.0607 0.079 Uiso 1 1 calc R U . . .
C32 C -0.0297(2) 0.53068(10) 0.94031(7) 0.0312(3) Uani 1 1 d . . . . .
C33 C -0.1652(3) 0.56430(12) 0.96651(8) 0.0382(4) Uani 1 1 d . . . . .
H33A H -0.2481 0.5638 0.9417 0.057 Uiso 1 1 calc R U . . .
H33B H -0.1456 0.6196 0.9778 0.057 Uiso 1 1 calc R U . . .
H33C H -0.1901 0.5314 0.9972 0.057 Uiso 1 1 calc R U . . .
C34 C -0.03387(18) 0.54759(9) 0.78620(6) 0.0235(2) Uani 1 1 d . . . . .
C35 C 0.0253(2) 0.62496(10) 0.76500(8) 0.0311(3) Uani 1 1 d . . . . .
H35A H 0.0145 0.6672 0.7916 0.047 Uiso 1 1 calc R U . . .
H35B H -0.0302 0.6399 0.7334 0.047 Uiso 1 1 calc R U . . .
H35C H 0.1302 0.6185 0.7562 0.047 Uiso 1 1 calc R U . . .
N1A N 0.2653(9) 0.2239(5) 0.6592(3) 0.0385(13) Uani 0.711(19) 1 d D . P A 2
O1A O 0.2161(11) 0.1833(5) 0.6259(2) 0.066(2) Uani 0.711(19) 1 d D . P A 2

loop_
_atom_site_aniso_label
_atom_site_aniso_U_11
_atom_site_aniso_U_22
_atom_site_aniso_U_33
_atom_site_aniso_U_23
_atom_site_aniso_U_13
_atom_site_aniso_U_12
Fe1 0.02516(10) 0.02222(9) 0.02580(9) -0.00644(8) 0.00630(8) -0.00707(8)
S1 0.02465(16) 0.02770(17) 0.02390(14) 0.00129(13) 0.00093(13) -0.00175(13)
O1 0.079(4) 0.080(3) 0.0408(17) -0.029(2) 0.007(2) -0.045(3)
O2 0.0590(11) 0.0449(9) 0.0557(9) 0.0187(7) 0.0244(8) 0.0232(8)
O3 0.0239(5) 0.0184(4) 0.0241(4) 0.0007(3) 0.0014(4) -0.0022(4)
O4 0.0438(8) 0.0181(5) 0.0415(7) 0.0042(5) 0.0080(6) -0.0034(5)
O5 0.0941(18) 0.0257(7) 0.1064(18) 0.0199(9) 0.0367(15) 0.0159(10)
O6 0.0335(6) 0.0321(6) 0.0232(5) 0.0014(4) 0.0000(4) -0.0017(5)
O7 0.0621(12) 0.0820(14) 0.0421(8) 0.0021(9) 0.0182(8) -0.0329(11)
O8 0.0255(5) 0.0245(5) 0.0321(5) -0.0046(4) 0.0036(4) 0.0010(4)
O9 0.0449(9) 0.0407(8) 0.0651(11) -0.0263(8) 0.0159(8) -0.0171(7)
O10 0.0201(5) 0.0186(4) 0.0323(5) 0.0043(4) -0.0008(4) -0.0026(4)
O11 0.0242(5) 0.0278(5) 0.0526(8) 0.0018(5) -0.0099(6) -0.0035(4)
N1 0.039(3) 0.043(3) 0.0332(14) -0.0150(17) 0.0105(16) -0.021(2)
N2 0.0336(7) 0.0233(6) 0.0391(7) 0.0006(5) 0.0131(6) 0.0043(5)
N3 0.0257(6) 0.0233(6) 0.0249(5) -0.0051(4) 0.0059(5) -0.0062(5)
N4 0.0223(5) 0.0258(6) 0.0269(6) -0.0075(4) 0.0056(4) -0.0077(5)
C1 0.0216(6) 0.0223(6) 0.0236(6) -0.0047(5) 0.0039(5) -0.0025(5)
C2 0.0346(9) 0.0348(8) 0.0329(8) -0.0085(6) 0.0127(7) -0.0154(7)
C3 0.0308(8) 0.0377(9) 0.0358(8) -0.0122(7) 0.0107(6) -0.0174(7)
C4 0.0236(6) 0.0210(6) 0.0216(5) -0.0035(4) 0.0039(5) -0.0021(5)
C5 0.0310(8) 0.0250(7) 0.0313(7) -0.0036(6) -0.0007(6) 0.0057(6)
C6 0.0331(8) 0.0314(8) 0.0293(7) -0.0016(6) -0.0060(6) 0.0054(7)
C7 0.0285(7) 0.0250(6) 0.0241(6) -0.0028(5) -0.0005(5) -0.0037(6)
C8 0.0277(7) 0.0193(6) 0.0245(6) -0.0013(5) 0.0021(5) -0.0012(5)
C9 0.0253(6) 0.0202(6) 0.0219(5) -0.0003(4) 0.0015(5) -0.0017(5)
C10 0.0556(14) 0.0368(10) 0.0487(11) -0.0085(9) -0.0072(10) 0.0220(10)
C11 0.0463(11) 0.0353(9) 0.0274(7) -0.0070(6) -0.0041(7) -0.0043(8)
C12 0.0414(10) 0.0292(8) 0.0309(7) 0.0003(6) -0.0083(7) 0.0037(7)
C13 0.0217(6) 0.0245(6) 0.0260(6) -0.0077(5) 0.0025(5) -0.0052(5)
C14 0.0238(7) 0.0273(7) 0.0339(7) -0.0069(6) -0.0008(6) -0.0036(6)
C15 0.0324(8) 0.0344(8) 0.0314(7) -0.0022(6) -0.0052(6) -0.0060(7)
C16 0.0319(8) 0.0380(9) 0.0273(7) -0.0076(6) 0.0015(6) -0.0117(7)
C17 0.0289(8) 0.0285(7) 0.0313(7) -0.0109(6) 0.0049(6) -0.0068(6)
C18 0.0231(6) 0.0226(6) 0.0290(6) -0.0062(5) 0.0028(5) -0.0055(5)
C19 0.0314(8) 0.0313(8) 0.0500(11) -0.0100(8) -0.0050(7) 0.0049(7)
C20 0.0567(14) 0.0578(14) 0.0273(8) -0.0089(8) 0.0035(9) -0.0161(11)
C21 0.0368(9) 0.0253(7) 0.0389(8) -0.0001(6) 0.0050(7) -0.0007(6)
C22 0.0186(6) 0.0192(5) 0.0250(6) 0.0004(4) 0.0022(4) -0.0026(4)
C23 0.0227(6) 0.0207(6) 0.0263(6) 0.0023(5) 0.0005(5) 0.0000(5)
C24 0.0234(6) 0.0223(6) 0.0231(6) 0.0011(5) 0.0018(5) -0.0020(5)
C25 0.0209(6) 0.0194(6) 0.0261(6) -0.0011(5) 0.0022(5) -0.0010(5)
C26 0.0202(6) 0.0170(5) 0.0265(6) 0.0012(5) 0.0021(5) -0.0028(5)
C27 0.0361(9) 0.0244(7) 0.0322(7) 0.0053(6) 0.0020(6) 0.0057(6)
C28 0.0709(17) 0.0192(7) 0.0648(14) 0.0037(8) 0.0337(13) -0.0035(9)
C29 0.098(3) 0.0371(12) 0.102(3) -0.0106(14) 0.039(2) -0.0338(16)
C30 0.0493(11) 0.0360(9) 0.0273(7) 0.0038(7) 0.0092(7) -0.0006(8)
C31 0.0733(18) 0.0594(15) 0.0262(8) 0.0044(9) 0.0010(9) 0.0029(13)
C32 0.0388(9) 0.0209(6) 0.0338(8) -0.0030(6) 0.0098(7) -0.0029(6)
C33 0.0446(11) 0.0298(8) 0.0402(9) -0.0042(7) 0.0131(8) 0.0037(8)
C34 0.0251(6) 0.0192(5) 0.0262(6) -0.0022(5) -0.0033(5) -0.0003(5)
C35 0.0310(8) 0.0209(6) 0.0415(8) 0.0058(6) -0.0044(7) -0.0012(6)
N1A 0.039(3) 0.043(3) 0.0332(14) -0.0150(17) 0.0105(16) -0.021(2)
O1A 0.079(4) 0.080(3) 0.0408(17) -0.029(2) 0.007(2) -0.045(3)

loop_
_atom_type_symbol
_atom_type_description
_atom_type_scat_dispersion_real
_atom_type_scat_dispersion_imag
_atom_type_scat_source
C C 0.0033 0.0016 'International Tables Vol C Tables 4.2.6.8 and 6.1.1.4'
H H 0.0000 0.0000 'International Tables Vol C Tables 4.2.6.8 and 6.1.1.4'
Fe Fe 0.3463 0.8444 'International Tables Vol C Tables 4.2.6.8 and 6.1.1.4'
N N 0.0061 0.0033 'International Tables Vol C Tables 4.2.6.8 and 6.1.1.4'
O O 0.0106 0.0060 'International Tables Vol C Tables 4.2.6.8 and 6.1.1.4'
S S 0.1246 0.1234 'International Tables Vol C Tables 4.2.6.8 and 6.1.1.4'

loop_
_geom_angle_atom_site_label_1
_geom_angle_atom_site_label_2
_geom_angle_atom_site_label_3
_geom_angle
N1 Fe1 N2 112.3(8)
N2 Fe1 N1A 121.3(3)
N1 Fe1 C1 105.0(8)
N2 Fe1 C1 106.29(8)
N1A Fe1 C1 108.0(3)
N1 Fe1 S1 113.0(6)
N2 Fe1 S1 109.01(5)
N1A Fe1 S1 101.1(3)
C1 Fe1 S1 110.97(5)
C22 S1 Fe1 101.73(5)
C23 O3 C22 111.53(11)
C28 O4 C27 114.62(19)
C30 O6 C24 117.96(16)
C32 O8 C25 117.05(14)
C34 O10 C26 117.85(12)
O1 N1 Fe1 169(2)
O2 N2 Fe1 172.68(18)
C1 N3 C2 111.37(13)
C1 N3 C4 125.30(13)
C2 N3 C4 123.18(13)
C1 N4 C3 111.67(14)
C1 N4 C13 124.89(13)
C3 N4 C13 123.34(13)
N4 C1 N3 103.83(13)
N4 C1 Fe1 127.95(11)
N3 C1 Fe1 127.94(11)
C3 C2 N3 106.58(15)
C3 C2 H2 126.7
N3 C2 H2 126.7
C2 C3 N4 106.52(15)
C2 C3 H3 126.7
N4 C3 H3 126.7
C5 C4 C9 122.69(14)
C5 C4 N3 119.04(14)
C9 C4 N3 118.26(14)
C4 C5 C6 117.65(15)
C4 C5 C10 120.90(17)
C6 C5 C10 121.44(18)
C7 C6 C5 121.88(16)
C7 C6 H6 119.1
C5 C6 H6 119.1
C6 C7 C8 118.80(15)
C6 C7 C11 120.08(16)
C8 C7 C11 121.09(16)
C7 C8 C9 121.20(15)
C7 C8 H8 119.4
C9 C8 H8 119.4
C4 C9 C8 117.76(14)
C4 C9 C12 120.77(14)
C8 C9 C12 121.47(15)
C5 C10 H10A 109.5
C5 C10 H10B 109.5
H10A C10 H10B 109.5
C5 C10 H10C 109.5
H10A C10 H10C 109.5
H10B C10 H10C 109.5
C7 C11 H11A 109.5
C7 C11 H11B 109.5
H11A C11 H11B 109.5
C7 C11 H11C 109.5
H11A C11 H11C 109.5
H11B C11 H11C 109.5
C9 C12 H12A 109.5
C9 C12 H12B 109.5
H12A C12 H12B 109.5
C9 C12 H12C 109.5
H12A C12 H12C 109.5
H12B C12 H12C 109.5
C14 C13 C18 122.63(15)
C14 C13 N4 118.67(14)
C18 C13 N4 118.58(15)
C13 C14 C15 117.72(16)
C13 C14 C19 121.43(16)
C15 C14 C19 120.83(18)
C14 C15 C16 121.79(18)
C14 C15 H15 119.1
C16 C15 H15 119.1
C17 C16 C15 118.63(16)
C17 C16 C20 121.3(2)
C15 C16 C20 120.1(2)
C16 C17 C18 121.77(17)
C16 C17 H17 119.1
C18 C17 H17 119.1
C13 C18 C17 117.33(16)
C13 C18 C21 121.54(15)
C17 C18 C21 121.13(16)
C14 C19 H19A 109.5
C14 C19 H19B 109.5
H19A C19 H19B 109.5
C14 C19 H19C 109.5
H19A C19 H19C 109.5
H19B C19 H19C 109.5
C16 C20 H20A 109.5
C16 C20 H20B 109.5
H20A C20 H20B 109.5
C16 C20 H20C 109.5
H20A C20 H20C 109.5
H20B C20 H20C 109.5
C18 C21 H21A 109.5
C18 C21 H21B 109.5
H21A C21 H21B 109.5
C18 C21 H21C 109.5
H21A C21 H21C 109.5
H21B C21 H21C 109.5
O3 C22 C26 107.84(11)
O3 C22 S1 108.82(10)
C26 C22 S1 112.48(10)
O3 C22 H22 109.2
C26 C22 H22 109.2
S1 C22 H22 109.2
O3 C23 C27 108.77(13)
O3 C23 C24 107.72(12)
C27 C23 C24 114.93(13)
O3 C23 H23 108.4
C27 C23 H23 108.4
C24 C23 H23 108.4
O6 C24 C25 105.93(12)
O6 C24 C23 109.16(13)
C25 C24 C23 109.50(12)
O6 C24 H24 110.7
C25 C24 H24 110.7
C23 C24 H24 110.7
O8 C25 C24 107.43(12)
O8 C25 C26 109.37(13)
C24 C25 C26 111.64(12)
O8 C25 H25 109.5
C24 C25 H25 109.5
C26 C25 H25 109.5
O10 C26 C25 107.66(12)
O10 C26 C22 107.97(11)
C25 C26 C22 108.72(12)
O10 C26 H26 110.8
C25 C26 H26 110.8
C22 C26 H26 110.8
O4 C27 C23 108.67(14)
O4 C27 H27A 110.0
C23 C27 H27A 110.0
O4 C27 H27B 110.0
C23 C27 H27B 110.0
H27A C27 H27B 108.3
O5 C28 O4 122.1(3)
O5 C28 C29 126.6(2)
O4 C28 C29 111.3(3)
C28 C29 H29A 109.5
C28 C29 H29B 109.5
H29A C29 H29B 109.5
C28 C29 H29C 109.5
H29A C29 H29C 109.5
H29B C29 H29C 109.5
O7 C30 O6 124.29(19)
O7 C30 C31 126.5(2)
O6 C30 C31 109.3(2)
C30 C31 H31A 109.5
C30 C31 H31B 109.5
H31A C31 H31B 109.5
C30 C31 H31C 109.5
H31A C31 H31C 109.5
H31B C31 H31C 109.5
O9 C32 O8 123.67(17)
O9 C32 C33 126.15(18)
O8 C32 C33 110.17(17)
C32 C33 H33A 109.5
C32 C33 H33B 109.5
H33A C33 H33B 109.5
C32 C33 H33C 109.5
H33A C33 H33C 109.5
H33B C33 H33C 109.5
O11 C34 O10 123.76(15)
O11 C34 C35 124.65(15)
O10 C34 C35 111.59(14)
C34 C35 H35A 109.5
C34 C35 H35B 109.5
H35A C35 H35B 109.5
C34 C35 H35C 109.5
H35A C35 H35C 109.5
H35B C35 H35C 109.5
O1A N1A Fe1 170.0(7)

loop_
_geom_bond_atom_site_label_1
_geom_bond_atom_site_label_2
_geom_bond_distance
Fe1 N1 1.647(13)
Fe1 N2 1.6772(17)
Fe1 N1A 1.701(5)
Fe1 C1 2.0482(16)
Fe1 S1 2.2743(5)
S1 C22 1.8033(15)
O1 N1 1.154(15)
O2 N2 1.174(2)
O3 C23 1.4227(19)
O3 C22 1.4348(17)
O4 C28 1.344(2)
O4 C27 1.441(3)
O5 C28 1.218(4)
O6 C30 1.351(2)
O6 C24 1.442(2)
O7 C30 1.197(3)
O8 C32 1.357(2)
O8 C25 1.4394(19)
O9 C32 1.201(3)
O10 C34 1.3583(19)
O10 C26 1.4421(18)
O11 C34 1.202(2)
N3 C1 1.3601(19)
N3 C2 1.388(2)
N3 C4 1.4415(19)
N4 C1 1.354(2)
N4 C3 1.387(2)
N4 C13 1.441(2)
C2 C3 1.346(3)
C2 H2 0.9500
C3 H3 0.9500
C4 C5 1.386(2)
C4 C9 1.395(2)
C5 C6 1.392(2)
C5 C10 1.502(3)
C6 C7 1.387(3)
C6 H6 0.9500
C7 C8 1.395(2)
C7 C11 1.503(2)
C8 C9 1.396(2)
C8 H8 0.9500
C9 C12 1.504(2)
C10 H10A 0.9800
C10 H10B 0.9800
C10 H10C 0.9800
C11 H11A 0.9800
C11 H11B 0.9800
C11 H11C 0.9800
C12 H12A 0.9800
C12 H12B 0.9800
C12 H12C 0.9800
C13 C14 1.390(3)
C13 C18 1.399(2)
C14 C15 1.391(3)
C14 C19 1.516(3)
C15 C16 1.395(3)
C15 H15 0.9500
C16 C17 1.387(3)
C16 C20 1.514(3)
C17 C18 1.400(2)
C17 H17 0.9500
C18 C21 1.499(3)
C19 H19A 0.9800
C19 H19B 0.9800
C19 H19C 0.9800
C20 H20A 0.9800
C20 H20B 0.9800
C20 H20C 0.9800
C21 H21A 0.9800
C21 H21B 0.9800
C21 H21C 0.9800
C22 C26 1.535(2)
C22 H22 1.0000
C23 C27 1.510(2)
C23 C24 1.526(2)
C23 H23 1.0000
C24 C25 1.519(2)
C24 H24 1.0000
C25 C26 1.524(2)
C25 H25 1.0000
C26 H26 1.0000
C27 H27A 0.9900
C27 H27B 0.9900
C28 C29 1.496(5)
C29 H29A 0.9800
C29 H29B 0.9800
C29 H29C 0.9800
C30 C31 1.501(3)
C31 H31A 0.9800
C31 H31B 0.9800
C31 H31C 0.9800
C32 C33 1.501(3)
C33 H33A 0.9800
C33 H33B 0.9800
C33 H33C 0.9800
C34 C35 1.495(2)
C35 H35A 0.9800
C35 H35B 0.9800
C35 H35C 0.9800
N1A O1A 1.171(5)

loop_
_geom_hbond_atom_site_label_D
_geom_hbond_atom_site_label_H
_geom_hbond_atom_site_label_A
_geom_hbond_distance_DH
_geom_hbond_distance_HA
_geom_hbond_distance_DA
_geom_hbond_angle_DHA
_geom_hbond_site_symmetry_A
C2 H2 O5 0.95 2.61 3.352(3) 135.1 3_656
C3 H3 O11 0.95 2.26 3.071(2) 143.0 1_655
C27 H27A O2 0.99 2.47 3.302(3) 140.9 .
C27 H27B O7 0.99 2.63 3.470(3) 142.9 4_557
C33 H33A O1 0.98 2.52 3.163(11) 123.0 3_556

loop_
_geom_torsion_atom_site_label_1
_geom_torsion_atom_site_label_2
_geom_torsion_atom_site_label_3
_geom_torsion_atom_site_label_4
_geom_torsion
N2 Fe1 N1 O1 20(8)
N1A Fe1 N1 O1 -119(11)
C1 Fe1 N1 O1 135(8)
S1 Fe1 N1 O1 -104(8)
C3 N4 C1 N3 1.4(2)
C13 N4 C1 N3 -174.94(15)
C3 N4 C1 Fe1 -172.82(14)
C13 N4 C1 Fe1 10.8(3)
C2 N3 C1 N4 -1.6(2)
C4 N3 C1 N4 174.03(15)
C2 N3 C1 Fe1 172.65(14)
C4 N3 C1 Fe1 -11.7(2)
C1 N3 C2 C3 1.2(2)
C4 N3 C2 C3 -174.53(18)
N3 C2 C3 N4 -0.3(2)
C1 N4 C3 C2 -0.7(2)
C13 N4 C3 C2 175.70(18)
C1 N3 C4 C5 94.3(2)
C2 N3 C4 C5 -90.6(2)
C1 N3 C4 C9 -87.3(2)
C2 N3 C4 C9 87.9(2)
C9 C4 C5 C6 -1.0(3)
N3 C4 C5 C6 177.30(16)
C9 C4 C5 C10 178.25(19)
N3 C4 C5 C10 -3.4(3)
C4 C5 C6 C7 0.8(3)
C10 C5 C6 C7 -178.4(2)
C5 C6 C7 C8 0.4(3)
C5 C6 C7 C11 -177.72(18)
C6 C7 C8 C9 -1.5(3)
C11 C7 C8 C9 176.59(16)
C5 C4 C9 C8 0.0(2)
N3 C4 C9 C8 -178.37(14)
C5 C4 C9 C12 179.18(17)
N3 C4 C9 C12 0.8(2)
C7 C8 C9 C4 1.3(2)
C7 C8 C9 C12 -177.86(17)
C1 N4 C13 C14 80.4(2)
C3 N4 C13 C14 -95.5(2)
C1 N4 C13 C18 -103.46(19)
C3 N4 C13 C18 80.6(2)
C18 C13 C14 C15 3.5(2)
N4 C13 C14 C15 179.42(15)
C18 C13 C14 C19 -174.92(16)
N4 C13 C14 C19 1.0(2)
C13 C14 C15 C16 -0.8(3)
C19 C14 C15 C16 177.61(18)
C14 C15 C16 C17 -1.9(3)
C14 C15 C16 C20 177.75(19)
C15 C16 C17 C18 2.1(3)
C20 C16 C17 C18 -177.56(18)
C14 C13 C18 C17 -3.3(2)
N4 C13 C18 C17 -179.24(14)
C14 C13 C18 C21 177.15(16)
N4 C13 C18 C21 1.2(2)
C16 C17 C18 C13 0.4(2)
C16 C17 C18 C21 179.99(17)
C23 O3 C22 C26 -67.95(15)
C23 O3 C22 S1 169.77(10)
Fe1 S1 C22 O3 -64.91(10)
Fe1 S1 C22 C26 175.66(9)
C22 O3 C23 C27 -167.07(13)
C22 O3 C23 C24 67.77(15)
C30 O6 C24 C25 124.34(17)
C30 O6 C24 C23 -117.85(17)
O3 C23 C24 O6 -173.74(12)
C27 C23 C24 O6 64.86(18)
O3 C23 C24 C25 -58.19(16)
C27 C23 C24 C25 -179.59(14)
C32 O8 C25 C24 113.27(15)
C32 O8 C25 C26 -125.39(15)
O6 C24 C25 O8 -69.62(16)
C23 C24 C25 O8 172.79(12)
O6 C24 C25 C26 170.48(13)
C23 C24 C25 C26 52.89(17)
C34 O10 C26 C25 -111.23(15)
C34 O10 C26 C22 131.55(14)
O8 C25 C26 O10 71.92(15)
C24 C25 C26 O10 -169.32(12)
O8 C25 C26 C22 -171.35(12)
C24 C25 C26 C22 -52.60(16)
O3 C22 C26 O10 174.43(11)
S1 C22 C26 O10 -65.57(14)
O3 C22 C26 C25 57.90(15)
S1 C22 C26 C25 177.90(10)
C28 O4 C27 C23 166.79(17)
O3 C23 C27 O4 -55.61(17)
C24 C23 C27 O4 65.21(18)
C27 O4 C28 O5 5.0(3)
C27 O4 C28 C29 -175.4(2)
C24 O6 C30 O7 4.8(3)
C24 O6 C30 C31 -175.45(18)
C25 O8 C32 O9 7.7(3)
C25 O8 C32 C33 -171.05(15)
C26 O10 C34 O11 4.5(2)
C26 O10 C34 C35 -175.86(14)
N1 Fe1 N1A O1A 67(5)
N2 Fe1 N1A O1A 22(3)
C1 Fe1 N1A O1A 144(3)
S1 Fe1 N1A O1A -99(3)
